data_2233250
loop_
_publ_author_name
'Wang, Yu-Hong'
'Zhu, Xue-Hua'

_publ_section_title
;
 Bis(\m-di-2-pyridyl
 disulfide-\k^3^<i>N</i>,<i>S</i>:<i>N</i>')di-\m~3~-iodido-di-\m~2~-iodido-tetracopper(I)
;
_journal_coeditor_code MW2029
_journal_issue 1
_journal_name_full 'Acta Crystallographica Section E'
_journal_page_first m18
_journal_paper_doi 10.1107/S160053681105152X
_journal_volume 68
_journal_year 2012
_chemical_formula_iupac '[Cu4 I4 (C10 H8 N2 S2)2]'
_chemical_formula_moiety 'C20 H16 Cu4 I4 N4 S4'
_chemical_formula_sum 'C20 H16 Cu4 I4 N4 S4'
_chemical_formula_weight 1202.37
_chemical_name_systematic
;
Bis(\m-di-2-pyridyl disulfide-\k^3^<i>N</i>,<i>S</i>:<i>N</i>')di-\m~3~-iodido-
di-\m~2~-iodido-tetracopper(I)
;
_space_group_IT_number 61
_symmetry_cell_setting orthorhombic
_symmetry_space_group_name_Hall '-P 2ac 2ab'
_symmetry_space_group_name_H-M 'P b c a'
_atom_sites_solution_hydrogens geom
_atom_sites_solution_primary direct
_atom_sites_solution_secondary difmap
_audit_creation_method SHELXL-97
_cell_angle_alpha 90.00
_cell_angle_beta 90.00
_cell_angle_gamma 90.00
_cell_formula_units_Z 4
_cell_length_a 10.460(6)
_cell_length_b 14.434(8)
_cell_length_c 19.908(12)
_cell_measurement_reflns_used 8826
_cell_measurement_temperature 223(2)
_cell_measurement_theta_max 27.5
_cell_measurement_theta_min 3.0
_cell_volume 3006(3)
_computing_cell_refinement 'CrystalClear (Rigaku, 2001)'
_computing_data_collection 'CrystalClear (Rigaku, 2001)'
_computing_data_reduction 'CrystalStructure (Rigaku, 2001)'
_computing_molecular_graphics 'SHELXTL (Sheldrick, 2008)'
_computing_publication_material 'SHELXTL (Sheldrick, 2008)'
_computing_structure_refinement 'SHELXL97 (Sheldrick, 2008)'
_computing_structure_solution 'SHELXS97 (Sheldrick, 2008)'
_diffrn_ambient_temperature 223(2)
_diffrn_detector_area_resol_mean 14.63
_diffrn_measured_fraction_theta_full 0.990
_diffrn_measured_fraction_theta_max 0.990
_diffrn_measurement_device_type 'Rigaku Saturn'
_diffrn_measurement_method \w
_diffrn_radiation_monochromator graphite
_diffrn_radiation_source 'fine-focus sealed tube'
_diffrn_radiation_type MoK\a
_diffrn_radiation_wavelength 0.71075
_diffrn_reflns_av_R_equivalents 0.0413
_diffrn_reflns_av_sigmaI/netI 0.0473
_diffrn_reflns_limit_h_max 13
_diffrn_reflns_limit_h_min -9
_diffrn_reflns_limit_k_max 18
_diffrn_reflns_limit_k_min -11
_diffrn_reflns_limit_l_max 25
_diffrn_reflns_limit_l_min -23
_diffrn_reflns_number 10455
_diffrn_reflns_theta_full 27.47
_diffrn_reflns_theta_max 27.47
_diffrn_reflns_theta_min 3.00
_exptl_absorpt_coefficient_mu 7.198
_exptl_absorpt_correction_T_max 0.5330
_exptl_absorpt_correction_T_min 0.1707
_exptl_absorpt_correction_type multi-scan
_exptl_absorpt_process_details '(<i>REQAB</i>; Jacobson, 1998)'
_exptl_crystal_colour yellow
_exptl_crystal_density_diffrn 2.657
_exptl_crystal_density_method 'not measured'
_exptl_crystal_description block
_exptl_crystal_F_000 2224
_exptl_crystal_size_max 0.38
_exptl_crystal_size_mid 0.11
_exptl_crystal_size_min 0.10
_refine_diff_density_max 0.726
_refine_diff_density_min -0.678
_refine_ls_extinction_method none
_refine_ls_goodness_of_fit_ref 1.159
_refine_ls_hydrogen_treatment constr
_refine_ls_matrix_type full
_refine_ls_number_parameters 163
_refine_ls_number_reflns 3410
_refine_ls_number_restraints 0
_refine_ls_restrained_S_all 1.159
_refine_ls_R_factor_all 0.0601
_refine_ls_R_factor_gt 0.0482
_refine_ls_shift/su_max 0.001
_refine_ls_shift/su_mean 0.000
_refine_ls_structure_factor_coef Fsqd
_refine_ls_weighting_details 'calc w=1/[\s^2^(Fo^2^)+(0.0286P)^2^] where P=(Fo^2^+2Fc^2^)/3'
_refine_ls_weighting_scheme calc
_refine_ls_wR_factor_gt 0.0823
_refine_ls_wR_factor_ref 0.0874
_reflns_number_gt 2944
_reflns_number_total 3410
_reflns_threshold_expression I>2\s(I)
_cod_data_source_file mw2029.cif
_cod_data_source_block I
_cod_database_code 2233250
_cod_database_fobs_code 2233250

loop_
_symmetry_equiv_pos_as_xyz
'x, y, z'
'-x+1/2, y+1/2, z'
'x, -y+1/2, z+1/2'
'-x+1/2, -y, z+1/2'
'-x, -y, -z'
'x-1/2, -y-1/2, -z'
'-x, y-1/2, -z-1/2'
'x-1/2, y, -z-1/2'

loop_
_atom_site_type_symbol
_atom_site_label
_atom_site_fract_x
_atom_site_fract_y
_atom_site_fract_z
_atom_site_U_iso_or_equiv
_atom_site_adp_type
_atom_site_calc_flag
_atom_site_refinement_flags
_atom_site_occupancy
_atom_site_symmetry_multiplicity
I I1 0.28885(4) 0.00696(3) 0.52344(2) 0.03779(13) Uani d . 1 1
I I2 0.56758(4) 0.03336(3) 0.68154(2) 0.04152(14) Uani d . 1 1
Cu Cu1 0.43879(8) 0.11605(5) 0.58888(4) 0.0440(2) Uani d . 1 1
Cu Cu2 0.52112(8) -0.05428(6) 0.56063(5) 0.0430(2) Uani d . 1 1
S S1 0.55004(18) 0.33204(12) 0.60075(10) 0.0472(5) Uani d . 1 1
S S2 0.57511(16) 0.22524(11) 0.53450(9) 0.0381(4) Uani d . 1 1
N N1 0.3452(5) 0.2256(4) 0.6339(3) 0.0409(13) Uani d . 1 1
N N2 0.4533(4) 0.1941(3) 0.4210(3) 0.0300(11) Uani d . 1 1
C C1 0.2348(6) 0.2116(5) 0.6675(4) 0.0504(19) Uani d . 1 1
H H1 0.1960 0.1530 0.6644 0.061 Uiso calc R 1 1
C C2 0.1761(7) 0.2779(6) 0.7059(4) 0.058(2) Uani d . 1 1
H H2 0.1002 0.2647 0.7293 0.069 Uiso calc R 1 1
C C3 0.2316(7) 0.3650(6) 0.7093(4) 0.057(2) Uani d . 1 1
H H3 0.1933 0.4124 0.7347 0.069 Uiso calc R 1 1
C C4 0.3452(7) 0.3811(5) 0.6745(4) 0.0514(19) Uani d . 1 1
H H4 0.3844 0.4397 0.6756 0.062 Uiso calc R 1 1
C C5 0.3986(6) 0.3093(4) 0.6386(3) 0.0400(16) Uani d . 1 1
C C6 0.3900(6) 0.2177(4) 0.3649(3) 0.0374(15) Uani d . 1 1
H H6 0.3637 0.1702 0.3357 0.045 Uiso calc R 1 1
C C7 0.3617(6) 0.3078(4) 0.3479(4) 0.0432(17) Uani d . 1 1
H H7 0.3157 0.3215 0.3085 0.052 Uiso calc R 1 1
C C8 0.4027(6) 0.3779(4) 0.3903(4) 0.0424(17) Uani d . 1 1
H H8 0.3860 0.4401 0.3796 0.051 Uiso calc R 1 1
C C9 0.4671(6) 0.3565(4) 0.4474(4) 0.0399(16) Uani d . 1 1
H H9 0.4960 0.4031 0.4767 0.048 Uiso calc R 1 1
C C10 0.4893(5) 0.2629(4) 0.4615(3) 0.0307(14) Uani d . 1 1

loop_
_atom_site_aniso_label
_atom_site_aniso_U_11
_atom_site_aniso_U_22
_atom_site_aniso_U_33
_atom_site_aniso_U_12
_atom_site_aniso_U_13
_atom_site_aniso_U_23
I1 0.0346(2) 0.0420(3) 0.0368(3) -0.00164(19) -0.00135(19) -0.0036(2)
I2 0.0539(3) 0.0378(2) 0.0329(3) -0.0041(2) -0.0081(2) 0.00119(19)
Cu1 0.0558(5) 0.0339(4) 0.0423(6) 0.0019(4) -0.0071(4) -0.0047(4)
Cu2 0.0515(5) 0.0329(4) 0.0447(6) 0.0009(4) -0.0026(4) 0.0002(4)
S1 0.0593(11) 0.0411(10) 0.0411(11) -0.0087(9) -0.0065(9) -0.0111(8)
S2 0.0420(9) 0.0368(9) 0.0354(10) 0.0018(8) -0.0076(8) -0.0033(7)
N1 0.045(3) 0.041(3) 0.037(4) 0.008(3) -0.008(3) -0.001(3)
N2 0.034(3) 0.027(3) 0.029(3) 0.001(2) 0.003(2) 0.001(2)
C1 0.047(4) 0.059(5) 0.045(5) -0.002(4) -0.005(3) -0.004(4)
C2 0.049(4) 0.089(6) 0.036(5) 0.016(4) -0.009(4) -0.011(4)
C3 0.063(5) 0.060(5) 0.050(5) 0.028(4) -0.016(4) -0.015(4)
C4 0.071(5) 0.044(4) 0.039(5) 0.014(4) -0.011(4) -0.008(3)
C5 0.054(4) 0.037(4) 0.028(4) 0.006(3) -0.010(3) -0.003(3)
C6 0.037(3) 0.041(4) 0.033(4) 0.005(3) -0.009(3) -0.005(3)
C7 0.047(4) 0.039(4) 0.044(4) 0.017(3) -0.008(3) 0.004(3)
C8 0.049(4) 0.034(3) 0.044(4) 0.014(3) -0.007(3) 0.002(3)
C9 0.038(3) 0.039(4) 0.043(4) -0.004(3) 0.000(3) -0.007(3)
C10 0.029(3) 0.029(3) 0.034(4) 0.001(3) 0.000(3) -0.005(3)

loop_
_atom_type_symbol
_atom_type_description
_atom_type_scat_dispersion_real
_atom_type_scat_dispersion_imag
_atom_type_scat_source
C C 0.0033 0.0016 'International Tables Vol C Tables 4.2.6.8 and 6.1.1.4'
H H 0.0000 0.0000 'International Tables Vol C Tables 4.2.6.8 and 6.1.1.4'
Cu Cu 0.3201 1.2651 'International Tables Vol C Tables 4.2.6.8 and 6.1.1.4'
I I -0.4742 1.8119 'International Tables Vol C Tables 4.2.6.8 and 6.1.1.4'
N N 0.0061 0.0033 'International Tables Vol C Tables 4.2.6.8 and 6.1.1.4'
S S 0.1246 0.1234 'International Tables Vol C Tables 4.2.6.8 and 6.1.1.4'

loop_
_geom_angle_atom_site_label_1
_geom_angle_atom_site_label_2
_geom_angle_atom_site_label_3
_geom_angle_site_symmetry_1
_geom_angle_site_symmetry_3
_geom_angle
Cu1 I1 Cu2 . 5_656 73.10(5)
Cu1 I1 Cu2 . . 60.77(4)
Cu2 I1 Cu2 5_656 . 65.59(5)
Cu1 I2 Cu2 . . 59.76(4)
N1 Cu1 S2 . . 88.52(17)
N1 Cu1 I1 . . 113.53(16)
S2 Cu1 I1 . . 122.57(7)
N1 Cu1 I2 . . 106.96(16)
S2 Cu1 I2 . . 108.56(6)
I1 Cu1 I2 . . 113.40(5)
N1 Cu1 Cu2 . . 162.08(17)
S2 Cu1 Cu2 . . 108.70(7)
I1 Cu1 Cu2 . . 61.71(4)
I2 Cu1 Cu2 . . 63.57(4)
N2 Cu2 Cu1 5_656 . 154.75(15)
N2 Cu2 I1 5_656 5_656 105.23(13)
Cu1 Cu2 I1 . 5_656 97.82(4)
N2 Cu2 I1 5_656 . 119.11(13)
Cu1 Cu2 I1 . . 57.52(3)
I1 Cu2 I1 5_656 . 114.41(5)
N2 Cu2 I2 5_656 . 105.64(15)
Cu1 Cu2 I2 . . 56.67(3)
I1 Cu2 I2 5_656 . 107.23(5)
I1 Cu2 I2 . . 104.38(4)
N2 Cu2 Cu2 5_656 5_656 133.76(15)
Cu1 Cu2 Cu2 . 5_656 68.25(5)
I1 Cu2 Cu2 5_656 5_656 57.25(4)
I1 Cu2 Cu2 . 5_656 57.17(3)
I2 Cu2 Cu2 . 5_656 120.18(6)
C5 S1 S2 . . 104.3(2)
C10 S2 S1 . . 103.3(2)
C10 S2 Cu1 . . 105.6(2)
S1 S2 Cu1 . . 97.40(10)
C5 N1 C1 . . 117.3(6)
C5 N1 Cu1 . . 121.7(5)
C1 N1 Cu1 . . 120.4(5)
C10 N2 C6 . . 117.0(5)
C10 N2 Cu2 . 5_656 125.6(4)
C6 N2 Cu2 . 5_656 117.4(4)
N1 C1 C2 . . 123.7(7)
N1 C1 H1 . . 118.1
C2 C1 H1 . . 118.1
C1 C2 C3 . . 118.3(8)
C1 C2 H2 . . 120.9
C3 C2 H2 . . 120.9
C2 C3 C4 . . 118.9(7)
C2 C3 H3 . . 120.5
C4 C3 H3 . . 120.5
C5 C4 C3 . . 118.5(7)
C5 C4 H4 . . 120.7
C3 C4 H4 . . 120.7
N1 C5 C4 . . 123.2(7)
N1 C5 S1 . . 120.5(5)
C4 C5 S1 . . 116.2(6)
N2 C6 C7 . . 123.5(6)
N2 C6 H6 . . 118.3
C7 C6 H6 . . 118.3
C6 C7 C8 . . 118.2(6)
C6 C7 H7 . . 120.9
C8 C7 H7 . . 120.9
C9 C8 C7 . . 119.9(6)
C9 C8 H8 . . 120.0
C7 C8 H8 . . 120.0
C8 C9 C10 . . 118.0(6)
C8 C9 H9 . . 121.0
C10 C9 H9 . . 121.0
N2 C10 C9 . . 123.4(6)
N2 C10 S2 . . 114.0(4)
C9 C10 S2 . . 122.6(5)

loop_
_geom_bond_atom_site_label_1
_geom_bond_atom_site_label_2
_geom_bond_site_symmetry_2
_geom_bond_distance
I1 Cu1 . 2.5760(13)
I1 Cu2 5_656 2.6868(15)
I1 Cu2 . 2.6892(16)
I2 Cu1 . 2.5772(13)
I2 Cu2 . 2.7623(17)
Cu1 N1 . 2.064(5)
Cu1 S2 . 2.385(2)
Cu1 Cu2 . 2.6650(18)
Cu2 N2 5_656 2.068(5)
Cu2 I1 5_656 2.6868(15)
Cu2 Cu2 5_656 2.912(2)
S1 C5 . 1.785(7)
S1 S2 . 2.046(3)
S2 C10 . 1.792(6)
N1 C5 . 1.334(8)
N1 C1 . 1.350(9)
N2 C10 . 1.334(7)
N2 C6 . 1.341(7)
N2 Cu2 5_656 2.068(5)
C1 C2 . 1.370(10)
C1 H1 . 0.9400
C2 C3 . 1.385(11)
C2 H2 . 0.9400
C3 C4 . 1.395(10)
C3 H3 . 0.9400
C4 C5 . 1.377(9)
C4 H4 . 0.9400
C6 C7 . 1.377(8)
C6 H6 . 0.9400
C7 C8 . 1.386(9)
C7 H7 . 0.9400
C8 C9 . 1.357(9)
C8 H8 . 0.9400
C9 C10 . 1.399(8)
C9 H9 . 0.9400

loop_
_geom_torsion_atom_site_label_1
_geom_torsion_atom_site_label_2
_geom_torsion_atom_site_label_3
_geom_torsion_atom_site_label_4
_geom_torsion_site_symmetry_1
_geom_torsion_site_symmetry_4
_geom_torsion
Cu2 I1 Cu1 N1 5_656 . 128.20(18)
Cu2 I1 Cu1 N1 . . -160.76(18)
Cu2 I1 Cu1 S2 5_656 . 24.03(6)
Cu2 I1 Cu1 S2 . . 95.07(7)
Cu2 I1 Cu1 I2 5_656 . -109.45(5)
Cu2 I1 Cu1 I2 . . -38.41(4)
Cu2 I1 Cu1 Cu2 5_656 . -71.04(4)
Cu2 I2 Cu1 N1 . . 163.59(17)
Cu2 I2 Cu1 S2 . . -102.17(6)
Cu2 I2 Cu1 I1 . . 37.66(4)
N1 Cu1 Cu2 N2 . 5_656 -11.1(6)
S2 Cu1 Cu2 N2 . 5_656 152.3(3)
I1 Cu1 Cu2 N2 . 5_656 -90.1(3)
I2 Cu1 Cu2 N2 . 5_656 50.3(3)
N1 Cu1 Cu2 I1 . 5_656 -167.0(5)
S2 Cu1 Cu2 I1 . 5_656 -3.57(6)
I1 Cu1 Cu2 I1 . 5_656 114.03(5)
I2 Cu1 Cu2 I1 . 5_656 -105.52(5)
N1 Cu1 Cu2 I1 . . 79.0(5)
S2 Cu1 Cu2 I1 . . -117.60(7)
I2 Cu1 Cu2 I1 . . 140.45(3)
N1 Cu1 Cu2 I2 . . -61.4(5)
S2 Cu1 Cu2 I2 . . 101.95(7)
I1 Cu1 Cu2 I2 . . -140.45(3)
N1 Cu1 Cu2 Cu2 . 5_656 143.0(5)
S2 Cu1 Cu2 Cu2 . 5_656 -53.58(6)
I1 Cu1 Cu2 Cu2 . 5_656 64.02(4)
I2 Cu1 Cu2 Cu2 . 5_656 -155.53(5)
Cu1 I1 Cu2 N2 . 5_656 150.78(17)
Cu2 I1 Cu2 N2 5_656 5_656 -125.65(17)
Cu2 I1 Cu2 Cu1 5_656 . 83.57(5)
Cu1 I1 Cu2 I1 . 5_656 -83.57(5)
Cu2 I1 Cu2 I1 5_656 5_656 0.0
Cu1 I1 Cu2 I2 . . 33.31(3)
Cu2 I1 Cu2 I2 5_656 . 116.88(6)
Cu1 I1 Cu2 Cu2 . 5_656 -83.57(5)
Cu1 I2 Cu2 N2 . 5_656 -160.06(14)
Cu1 I2 Cu2 I1 . 5_656 88.08(5)
Cu1 I2 Cu2 I1 . . -33.68(3)
Cu1 I2 Cu2 Cu2 . 5_656 26.43(5)
C5 S1 S2 C10 . . 83.7(3)
C5 S1 S2 Cu1 . . -24.3(2)
N1 Cu1 S2 C10 . . -83.4(3)
I1 Cu1 S2 C10 . . 33.8(2)
I2 Cu1 S2 C10 . . 169.2(2)
Cu2 Cu1 S2 C10 . . 101.6(2)
N1 Cu1 S2 S1 . . 22.68(17)
I1 Cu1 S2 S1 . . 139.91(8)
I2 Cu1 S2 S1 . . -84.72(9)
Cu2 Cu1 S2 S1 . . -152.27(7)
S2 Cu1 N1 C5 . . -19.2(5)
I1 Cu1 N1 C5 . . -144.4(4)
I2 Cu1 N1 C5 . . 89.8(5)
Cu2 Cu1 N1 C5 . . 145.1(4)
S2 Cu1 N1 C1 . . 169.7(5)
I1 Cu1 N1 C1 . . 44.5(6)
I2 Cu1 N1 C1 . . -81.3(5)
Cu2 Cu1 N1 C1 . . -26.0(9)
C5 N1 C1 C2 . . -0.4(11)
Cu1 N1 C1 C2 . . 171.2(6)
N1 C1 C2 C3 . . 1.5(12)
C1 C2 C3 C4 . . -0.9(11)
C2 C3 C4 C5 . . -0.7(11)
C1 N1 C5 C4 . . -1.4(10)
Cu1 N1 C5 C4 . . -172.8(5)
C1 N1 C5 S1 . . 175.7(5)
Cu1 N1 C5 S1 . . 4.3(7)
C3 C4 C5 N1 . . 1.9(11)
C3 C4 C5 S1 . . -175.3(5)
S2 S1 C5 N1 . . 16.5(6)
S2 S1 C5 C4 . . -166.2(5)
C10 N2 C6 C7 . . 0.1(9)
Cu2 N2 C6 C7 5_656 . 177.3(5)
N2 C6 C7 C8 . . 1.2(11)
C6 C7 C8 C9 . . -1.0(10)
C7 C8 C9 C10 . . -0.3(10)
C6 N2 C10 C9 . . -1.6(9)
Cu2 N2 C10 C9 5_656 . -178.5(4)
C6 N2 C10 S2 . . -179.2(4)
Cu2 N2 C10 S2 5_656 . 4.0(6)
C8 C9 C10 N2 . . 1.7(10)
C8 C9 C10 S2 . . 179.1(5)
S1 S2 C10 N2 . . -157.5(4)
Cu1 S2 C10 N2 . . -55.7(5)
S1 S2 C10 C9 . . 25.0(6)
Cu1 S2 C10 C9 . . 126.7(5)
